data_4307997
loop_
_publ_author_name
'Abdessamad Grirrane'
'Irene Resa'
'Diego del R\'io'
'Amor Rodr\'iguez'
'Eleuterio \'Alvarez'
'Kurt Mereiter'
'Ernesto Carmona'

_publ_contact_author_address
;
 Prof. Dr. Ernesto Carmona
 Instituto de Investigaciones Quimicas - Departamento de Quimica Inorganica, 
 Consejo Superior de Investigaciones Cientificas - Universidad de Sevilla, 
 Avda. Americo Vespucio s/n, 41092, Sevilla, Spain
;
_publ_contact_author_email guzman@us.es
_publ_contact_author_fax '+34 954 460565'
_publ_contact_author_name 'Prof. Dr. Ernesto Carmona'
_publ_contact_author_phone '+34 954 489558'
_publ_section_title
;
Solid-State Structures and Solution Studies of Novel Cyclopentadienyl
Mercury Compounds
;
_journal_name_full 'Inorganic Chemistry'
_journal_page_first 4667
_journal_page_last 4676
_journal_paper_doi 10.1021/ic0624672
_journal_volume 46
_journal_year 2007
_chemical_formula_moiety 'C9 H13 Cl Hg'
_chemical_formula_sum 'C9 H13 Cl Hg'
_chemical_formula_weight 357.23
_chemical_name_common 'compound 1, HgCl(C5Me4H)'
_chemical_name_systematic
; 
 ? 
;
_space_group_IT_number 2
_symmetry_cell_setting triclinic
_symmetry_Int_Tables_number 2
_symmetry_space_group_name_Hall '-P 1'
_symmetry_space_group_name_H-M 'P -1'
_atom_sites_solution_hydrogens geom
_atom_sites_solution_primary direct
_atom_sites_solution_secondary difmap
_audit_creation_method SHELXL-97
_cell_angle_alpha 92.219(6)
_cell_angle_beta 91.385(5)
_cell_angle_gamma 97.150(5)
_cell_formula_units_Z 2
_cell_length_a 4.1704(6)
_cell_length_b 8.7597(13)
_cell_length_c 13.318(2)
_cell_measurement_reflns_used 6936
_cell_measurement_temperature 100(2)
_cell_measurement_theta_max 30.55
_cell_measurement_theta_min 2.75
_cell_volume 482.17(12)
_computing_cell_refinement 'Bruker (2006). APEX 2. Version 2.1.'
_computing_data_collection 'Bruker (2006). APEX 2. Version 2.1.'
_computing_data_reduction 'Bruker (2006). APEX 2. Version 2.1.'
_computing_molecular_graphics 'XP, SHELXTL v. 6.14 (Bruker, 2003)'
_computing_publication_material 'XCIF, SHELXTL v. 6.14 (Bruker, 2003)'
_computing_structure_refinement 'XL, SHELXTL v. 6.14 (Bruker, 2003)'
_computing_structure_solution 'Bruker (2006). APEX 2. Version 2.1.'
_diffrn_ambient_temperature 100(2)
_diffrn_detector_area_resol_mean 8.26
_diffrn_measured_fraction_theta_full 0.986
_diffrn_measured_fraction_theta_max 0.986
_diffrn_measurement_device_type 'Bruker-Nonius APEX II CCD area detector'
_diffrn_measurement_method 'phi and omega scans with narrow frames'
_diffrn_radiation_monochromator graphite
_diffrn_radiation_source 'fine-focus sealed tube'
_diffrn_radiation_type MoK\a
_diffrn_radiation_wavelength 0.71073
_diffrn_reflns_av_R_equivalents 0.0535
_diffrn_reflns_av_sigmaI/netI 0.0510
_diffrn_reflns_limit_h_max 5
_diffrn_reflns_limit_h_min -5
_diffrn_reflns_limit_k_max 12
_diffrn_reflns_limit_k_min -12
_diffrn_reflns_limit_l_max 17
_diffrn_reflns_limit_l_min -18
_diffrn_reflns_number 8712
_diffrn_reflns_theta_full 34.55
_diffrn_reflns_theta_max 30.55
_diffrn_reflns_theta_min 2.75
_diffrn_standards_number 0
_exptl_absorpt_coefficient_mu 16.173
_exptl_absorpt_correction_T_max 0.1697
_exptl_absorpt_correction_T_min 0.0530
_exptl_absorpt_correction_type numerical
_exptl_absorpt_process_details
;
 SADABS, Bruker (2006). APEX 2. Version 2.1. Bruker Analytical
 X-ray Solutions, Madison, Wisconsin, USA.

;
_exptl_crystal_colour yellow
_exptl_crystal_density_diffrn 2.461
_exptl_crystal_density_method 'not measured'
_exptl_crystal_description plate
_exptl_crystal_F_000 328
_exptl_crystal_size_max 0.44
_exptl_crystal_size_mid 0.26
_exptl_crystal_size_min 0.17
_refine_diff_density_max 2.286
_refine_diff_density_min -3.297
_refine_diff_density_rms 0.590
_refine_ls_extinction_method none
_refine_ls_goodness_of_fit_ref 1.077
_refine_ls_hydrogen_treatment constr
_refine_ls_matrix_type full
_refine_ls_number_parameters 100
_refine_ls_number_reflns 2784
_refine_ls_number_restraints 81
_refine_ls_restrained_S_all 1.060
_refine_ls_R_factor_all 0.0802
_refine_ls_R_factor_gt 0.0669
_refine_ls_shift/su_max 0.000
_refine_ls_shift/su_mean 0.000
_refine_ls_structure_factor_coef Fsqd
_refine_ls_weighting_details 'calc w=1/[\s^2^(Fo^2^)+(0.0739P)^2^+44.3241P] where P=(Fo^2^+2Fc^2^)/3'
_refine_ls_weighting_scheme calc
_refine_ls_wR_factor_gt 0.1603
_refine_ls_wR_factor_ref 0.1621
_reflns_number_gt 2624
_reflns_number_total 2784
_reflns_threshold_expression >2sigma(I)
_cod_data_source_file ic0624672-file004_2.cif
_cod_data_source_block 1
_cod_depositor_comments
;
The following automatic conversions were performed:
'_symmetry_cell_setting' value 'Triclinic' changed to 'triclinic'
according to '/home/saulius/struct/CIF-dictionaries/cif_core.dic'
dictionary named 'cif_core.dic' version 2.4.1 from 2010-06-29.

Automatic conversion script
Id: cif_fix_enum 1527 2010-12-29 10:47:43Z saulius 
;
_cod_database_code 4307997

loop_
_symmetry_equiv_pos_as_xyz
'x, y, z'
'-x, -y, -z'

loop_
_atom_site_label
_atom_site_type_symbol
_atom_site_fract_x
_atom_site_fract_y
_atom_site_fract_z
_atom_site_U_iso_or_equiv
_atom_site_adp_type
_atom_site_occupancy
_atom_site_symmetry_multiplicity
_atom_site_calc_flag
_atom_site_refinement_flags
_atom_site_disorder_assembly
_atom_site_disorder_group
Hg1 Hg 0.6792(2) 0.66822(9) 0.43459(7) 0.0301(3) Uani 1 1 d U . .
Cl1 Cl 1.0044(15) 0.6681(6) 0.5790(5) 0.0370(11) Uani 1 1 d U . .
C1 C 0.434(6) 0.703(3) 0.297(2) 0.037(3) Uani 1 1 d U . .
H1 H 0.1980 0.6676 0.3031 0.045 Uiso 1 1 d R . .
C4 C 0.641(6) 0.883(3) 0.196(2) 0.037(4) Uani 1 1 d U . .
C3 C 0.698(6) 0.732(3) 0.153(2) 0.035(4) Uani 1 1 d U . .
C2 C 0.559(6) 0.617(3) 0.2128(19) 0.036(4) Uani 1 1 d U . .
C6 C 0.557(6) 0.450(3) 0.193(2) 0.040(5) Uani 1 1 d U . .
H6A H 0.6859 0.4319 0.1346 0.060 Uiso 1 1 d R . .
H6B H 0.3338 0.4019 0.1806 0.060 Uiso 1 1 d R . .
H6C H 0.6488 0.4045 0.2521 0.060 Uiso 1 1 d R . .
C5 C 0.477(6) 0.867(3) 0.281(2) 0.038(4) Uani 1 1 d U . .
C8 C 0.744(6) 1.024(3) 0.155(2) 0.036(4) Uani 1 1 d U . .
H8A H 0.5952 1.0991 0.1720 0.054 Uiso 1 1 d R . .
H8B H 0.7526 1.0107 0.0819 0.054 Uiso 1 1 d R . .
H8C H 0.9605 1.0623 0.1828 0.054 Uiso 1 1 d R . .
C9 C 0.352(6) 0.984(3) 0.349(2) 0.044(5) Uani 1 1 d U . .
H9A H 0.5190 1.0212 0.4001 0.067 Uiso 1 1 d R . .
H9B H 0.1588 0.9363 0.3814 0.067 Uiso 1 1 d R . .
H9C H 0.2972 1.0706 0.3102 0.067 Uiso 1 1 d R . .
C7 C 0.875(7) 0.714(3) 0.057(2) 0.046(6) Uani 1 1 d U . .
H7A H 0.8784 0.6051 0.0397 0.069 Uiso 1 1 d R . .
H7B H 1.0974 0.7653 0.0669 0.069 Uiso 1 1 d R . .
H7C H 0.7660 0.7626 0.0033 0.069 Uiso 1 1 d R . .

loop_
_atom_site_aniso_label
_atom_site_aniso_U_11
_atom_site_aniso_U_22
_atom_site_aniso_U_33
_atom_site_aniso_U_23
_atom_site_aniso_U_13
_atom_site_aniso_U_12
Hg1 0.0302(4) 0.0264(4) 0.0327(5) 0.0011(3) 0.0020(3) -0.0005(3)
Cl1 0.041(3) 0.030(2) 0.040(3) -0.001(2) -0.001(2) 0.004(2)
C1 0.032(10) 0.033(7) 0.043(8) 0.000(6) -0.002(6) -0.011(7)
C4 0.040(11) 0.028(7) 0.043(10) 0.006(6) -0.005(7) 0.002(7)
C3 0.032(10) 0.025(6) 0.043(10) 0.001(6) -0.001(7) -0.008(7)
C2 0.040(10) 0.028(6) 0.037(7) 0.004(6) 0.003(7) -0.005(8)
C6 0.047(13) 0.027(7) 0.043(13) -0.005(7) -0.016(10) -0.004(8)
C5 0.037(10) 0.033(7) 0.043(10) 0.000(6) -0.006(7) 0.005(7)
C8 0.036(11) 0.027(7) 0.045(13) -0.001(7) -0.007(8) 0.007(8)
C9 0.034(11) 0.041(10) 0.057(15) -0.011(10) -0.006(9) 0.000(9)
C7 0.044(13) 0.049(14) 0.038(12) -0.005(9) -0.001(8) -0.017(10)

loop_
_atom_type_symbol
_atom_type_description
_atom_type_scat_dispersion_real
_atom_type_scat_dispersion_imag
_atom_type_scat_source
C C 0.0033 0.0016 'International Tables Vol C Tables 4.2.6.8 and 6.1.1.4'
H H 0.0000 0.0000 'International Tables Vol C Tables 4.2.6.8 and 6.1.1.4'
Cl Cl 0.1484 0.1585 'International Tables Vol C Tables 4.2.6.8 and 6.1.1.4'
Hg Hg -2.3894 9.2266 'International Tables Vol C Tables 4.2.6.8 and 6.1.1.4'

loop_
_geom_angle_atom_site_label_1
_geom_angle_atom_site_label_2
_geom_angle_atom_site_label_3
_geom_angle
_geom_angle_site_symmetry_1
_geom_angle_site_symmetry_3
_geom_angle_publ_flag
C1 Hg1 Cl1 170.2(6) . . ?
C5 C1 C2 111(2) . . ?
C5 C1 Hg1 107.6(16) . . ?
C2 C1 Hg1 111.1(18) . . ?
C5 C1 H1 109.1 . . ?
C2 C1 H1 108.8 . . ?
Hg1 C1 H1 109.2 . . ?
C5 C4 C8 124(2) . . ?
C5 C4 C3 110(2) . . ?
C8 C4 C3 125(2) . . ?
C2 C3 C4 110(2) . . ?
C2 C3 C7 128(2) . . ?
C4 C3 C7 122(2) . . ?
C3 C2 C1 103(2) . . ?
C3 C2 C6 126(2) . . ?
C1 C2 C6 131(2) . . ?
C2 C6 H6A 109.4 . . ?
C2 C6 H6B 109.3 . . ?
H6A C6 H6B 109.5 . . ?
C2 C6 H6C 109.8 . . ?
H6A C6 H6C 109.5 . . ?
H6B C6 H6C 109.5 . . ?
C4 C5 C1 106(2) . . ?
C4 C5 C9 130(2) . . ?
C1 C5 C9 124(3) . . ?
C4 C8 H8A 110.4 . . ?
C4 C8 H8B 109.3 . . ?
H8A C8 H8B 109.5 . . ?
C4 C8 H8C 108.7 . . ?
H8A C8 H8C 109.5 . . ?
H8B C8 H8C 109.5 . . ?
C5 C9 H9A 109.0 . . ?
C5 C9 H9B 109.1 . . ?
H9A C9 H9B 109.5 . . ?
C5 C9 H9C 110.3 . . ?
H9A C9 H9C 109.5 . . ?
H9B C9 H9C 109.5 . . ?
C3 C7 H7A 109.9 . . ?
C3 C7 H7B 109.1 . . ?
H7A C7 H7B 109.5 . . ?
C3 C7 H7C 109.4 . . ?
H7A C7 H7C 109.5 . . ?
H7B C7 H7C 109.5 . . ?

loop_
_geom_bond_atom_site_label_1
_geom_bond_atom_site_label_2
_geom_bond_distance
_geom_bond_site_symmetry_2
_geom_bond_publ_flag
Hg1 C1 2.13(3) . ?
Hg1 Cl1 2.327(6) . ?
C1 C5 1.44(3) . ?
C1 C2 1.47(4) . ?
C1 H1 1.0000 . ?
C4 C5 1.34(4) . ?
C4 C8 1.40(3) . ?
C4 C3 1.47(3) . ?
C3 C2 1.38(3) . ?
C3 C7 1.50(4) . ?
C2 C6 1.48(3) . ?
C6 H6A 0.9800 . ?
C6 H6B 0.9800 . ?
C6 H6C 0.9800 . ?
C5 C9 1.49(4) . ?
C8 H8A 0.9800 . ?
C8 H8B 0.9800 . ?
C8 H8C 0.9800 . ?
C9 H9A 0.9800 . ?
C9 H9B 0.9800 . ?
C9 H9C 0.9800 . ?
C7 H7A 0.9800 . ?
C7 H7B 0.9800 . ?
C7 H7C 0.9800 . ?

loop_
_geom_torsion_atom_site_label_1
_geom_torsion_atom_site_label_2
_geom_torsion_atom_site_label_3
_geom_torsion_atom_site_label_4
_geom_torsion
_geom_torsion_site_symmetry_1
_geom_torsion_site_symmetry_2
_geom_torsion_site_symmetry_3
_geom_torsion_site_symmetry_4
_geom_torsion_publ_flag
C5 C4 C3 C2 1(3) . . . . ?
C8 C4 C3 C2 -179(2) . . . . ?
C5 C4 C3 C7 180(2) . . . . ?
C8 C4 C3 C7 -1(4) . . . . ?
C4 C3 C2 C1 -4(3) . . . . ?
C7 C3 C2 C1 178(2) . . . . ?
C4 C3 C2 C6 178(2) . . . . ?
C7 C3 C2 C6 0(4) . . . . ?
C5 C1 C2 C3 5(3) . . . . ?
Hg1 C1 C2 C3 -114.7(19) . . . . ?
C5 C1 C2 C6 -177(2) . . . . ?
Hg1 C1 C2 C6 63(3) . . . . ?
C8 C4 C5 C1 -178(2) . . . . ?
C3 C4 C5 C1 2(3) . . . . ?
C8 C4 C5 C9 3(4) . . . . ?
C3 C4 C5 C9 -177(2) . . . . ?
C2 C1 C5 C4 -4(3) . . . . ?
Hg1 C1 C5 C4 117.4(19) . . . . ?
C2 C1 C5 C9 175(2) . . . . ?
Hg1 C1 C5 C9 -63(3) . . . . ?

loop_
_cod_related_entry_id
_cod_related_entry_database
_cod_related_entry_code
1 ChemSpider 30660849
